data_4082947
loop_
_publ_author_name
'Gu, Guangna'
'Luo, Haiou'
'Sun, Huailin'

_publ_section_title
;
 A New Approach to Directly Synthesize (\h5-C5H4R)Fe(CO)2SiR&#x2032;3by
 Reaction of Cyclopentadienes with Pentacarbonyliron and Hydrosilanes
;
_journal_issue 7
_journal_name_full Organometallics
_journal_page_first 1710
_journal_paper_doi 10.1021/om500066y
_journal_volume 33
_journal_year 2014
_chemical_formula_sum 'C25 H32 Fe O2 Si3'
_chemical_formula_weight 504.63
_chemical_name_systematic
; 
 ? 
;
_space_group_IT_number 14
_symmetry_cell_setting monoclinic
_symmetry_space_group_name_Hall '-P 2ybc'
_symmetry_space_group_name_H-M 'P 1 21/c 1'
_atom_sites_solution_hydrogens geom
_atom_sites_solution_primary direct
_atom_sites_solution_secondary difmap
_audit_creation_method SHELXL-97
_cell_angle_alpha 90.00
_cell_angle_beta 95.677(6)
_cell_angle_gamma 90.00
_cell_formula_units_Z 4
_cell_length_a 13.377(7)
_cell_length_b 6.651(3)
_cell_length_c 29.540(14)
_cell_measurement_reflns_used 6398
_cell_measurement_temperature 113(2)
_cell_measurement_theta_max 28.0
_cell_measurement_theta_min 2.0
_cell_volume 2615(2)
_computing_cell_refinement CrystalClear
_computing_data_collection CrystalClear
_computing_data_reduction CrystalClear
_computing_molecular_graphics 'Bruker SHELXTL'
_computing_publication_material 'CrystalStructure 3.8'
_computing_structure_refinement 'SHELXL-97 (Sheldrick, 1997)'
_computing_structure_solution 'SHELXS-97 (Sheldrick, 1990)'
_diffrn_ambient_temperature 113(2)
_diffrn_detector_area_resol_mean 14.22
_diffrn_measured_fraction_theta_full 0.989
_diffrn_measured_fraction_theta_max 0.989
_diffrn_measurement_device_type 'Rigaku Saturn724 CCD'
_diffrn_measurement_method '\w and \f scans'
_diffrn_radiation_monochromator multilayer
_diffrn_radiation_source 'rotating anode'
_diffrn_radiation_type MoK\a
_diffrn_radiation_wavelength 0.71073
_diffrn_reflns_av_R_equivalents 0.0889
_diffrn_reflns_av_sigmaI/netI 0.1298
_diffrn_reflns_limit_h_max 17
_diffrn_reflns_limit_h_min -16
_diffrn_reflns_limit_k_max 8
_diffrn_reflns_limit_k_min -7
_diffrn_reflns_limit_l_max 38
_diffrn_reflns_limit_l_min -38
_diffrn_reflns_number 17460
_diffrn_reflns_theta_full 28.01
_diffrn_reflns_theta_max 28.01
_diffrn_reflns_theta_min 1.39
_diffrn_standards_decay_% 0
_diffrn_standards_interval_count 0
_diffrn_standards_interval_time 0
_diffrn_standards_number 0
_exptl_absorpt_coefficient_mu 0.733
_exptl_absorpt_correction_T_max 0.9172
_exptl_absorpt_correction_T_min 0.8673
_exptl_absorpt_correction_type multi-scan
_exptl_absorpt_process_details CrystalClear
_exptl_crystal_colour Colorless
_exptl_crystal_density_diffrn 1.282
_exptl_crystal_density_method 'not measured'
_exptl_crystal_description Prism
_exptl_crystal_F_000 1064
_exptl_crystal_size_max 0.20
_exptl_crystal_size_mid 0.18
_exptl_crystal_size_min 0.12
_refine_diff_density_max 1.273
_refine_diff_density_min -1.192
_refine_diff_density_rms 0.163
_refine_ls_extinction_method none
_refine_ls_goodness_of_fit_ref 1.065
_refine_ls_hydrogen_treatment constr
_refine_ls_matrix_type full
_refine_ls_number_parameters 286
_refine_ls_number_reflns 6248
_refine_ls_number_restraints 0
_refine_ls_restrained_S_all 1.065
_refine_ls_R_factor_all 0.0974
_refine_ls_R_factor_gt 0.0699
_refine_ls_shift/su_max 0.001
_refine_ls_shift/su_mean 0.000
_refine_ls_structure_factor_coef Fsqd
_refine_ls_weighting_details 'calc w=1/[\s^2^(Fo^2^)+(0.0847P)^2^+0.0000P] where P=(Fo^2^+2Fc^2^)/3'
_refine_ls_weighting_scheme calc
_refine_ls_wR_factor_gt 0.1792
_refine_ls_wR_factor_ref 0.1948
_reflns_number_gt 3438
_reflns_number_total 6248
_reflns_threshold_expression >2sigma(I)
_cod_data_source_file om500066y_si_002.cif
_cod_data_source_block 1l
_cod_depositor_comments
;
The following automatic conversions were performed:

'_symmetry_cell_setting' value 'Monoclinic' changed to 'monoclinic'
according to
/usr/data/users/saulius/automatic-downloads/rss-feeds/ACS/lib/dictionaries/cif_core.dic
dictionary named 'cif_core.dic' version 2.4.2 from 2011-04-26.

Automatic conversion script
Id: cif_fix_values 2281 2013-09-26 08:29:07Z andrius 

 Adding full bibliography for 4082947.cif.
;
_cod_original_sg_symbol_H-M P21/c
_cod_database_code 4082947

loop_
_symmetry_equiv_pos_as_xyz
'x, y, z'
'-x, y+1/2, -z+1/2'
'-x, -y, -z'
'x, -y-1/2, z-1/2'

loop_
_atom_site_label
_atom_site_type_symbol
_atom_site_fract_x
_atom_site_fract_y
_atom_site_fract_z
_atom_site_U_iso_or_equiv
_atom_site_adp_type
_atom_site_occupancy
_atom_site_symmetry_multiplicity
_atom_site_calc_flag
_atom_site_refinement_flags
Fe1 Fe 0.23559(5) 0.78330(10) -0.04912(2) 0.01623(19) Uani 1 1 d .
Si1 Si 0.13621(10) 0.9026(2) -0.11313(4) 0.0180(3) Uani 1 1 d .
Si2 Si 0.31168(10) 0.6139(2) 0.06565(4) 0.0192(3) Uani 1 1 d .
Si3 Si 0.36983(10) 0.7779(2) 0.13328(4) 0.0198(3) Uani 1 1 d .
O1 O 0.3484(3) 0.5587(6) -0.11118(12) 0.0335(9) Uani 1 1 d .
O2 O 0.0744(3) 0.4942(5) -0.04605(12) 0.0291(8) Uani 1 1 d .
C1 C 0.3017(4) 0.6481(8) -0.08711(16) 0.0241(11) Uani 1 1 d .
C2 C 0.1390(4) 0.6052(7) -0.04739(15) 0.0207(10) Uani 1 1 d .
C3 C 0.1082(4) 0.7090(8) -0.15931(15) 0.0203(10) Uani 1 1 d .
C4 C 0.0221(4) 0.5891(8) -0.16195(16) 0.0254(11) Uani 1 1 d .
H4 H -0.0219 0.6002 -0.1387 0.031 Uiso 1 1 calc R
C5 C -0.0014(4) 0.4539(8) -0.19734(18) 0.0320(13) Uani 1 1 d .
H5 H -0.0609 0.3753 -0.1981 0.038 Uiso 1 1 calc R
C6 C 0.0618(4) 0.4339(8) -0.23151(17) 0.0328(13) Uani 1 1 d .
H6 H 0.0454 0.3438 -0.2561 0.039 Uiso 1 1 calc R
C7 C 0.1484(4) 0.5460(8) -0.22939(16) 0.0290(12) Uani 1 1 d .
H7 H 0.1933 0.5309 -0.2521 0.035 Uiso 1 1 calc R
C8 C 0.1705(4) 0.6820(8) -0.19382(15) 0.0256(11) Uani 1 1 d .
H8 H 0.2304 0.7592 -0.1932 0.031 Uiso 1 1 calc R
C9 C 0.0110(4) 0.9935(8) -0.09806(17) 0.0278(12) Uani 1 1 d .
H9A H 0.0209 1.0997 -0.0751 0.042 Uiso 1 1 calc R
H9B H -0.0257 0.8814 -0.0859 0.042 Uiso 1 1 calc R
H9C H -0.0277 1.0468 -0.1253 0.042 Uiso 1 1 calc R
C10 C 0.1979(4) 1.1169(8) -0.13994(16) 0.0261(11) Uani 1 1 d .
H10A H 0.1570 1.1572 -0.1678 0.039 Uiso 1 1 calc R
H10B H 0.2647 1.0757 -0.1474 0.039 Uiso 1 1 calc R
H10C H 0.2044 1.2305 -0.1187 0.039 Uiso 1 1 calc R
C11 C 0.2075(3) 0.9384(7) 0.01042(15) 0.0206(10) Uani 1 1 d .
H11 H 0.1470 0.9307 0.0247 0.025 Uiso 1 1 calc R
C12 C 0.2266(4) 1.0784(7) -0.02424(15) 0.0236(11) Uani 1 1 d .
H12 H 0.1818 1.1790 -0.0369 0.028 Uiso 1 1 calc R
C13 C 0.3243(4) 1.0400(7) -0.03631(15) 0.0233(11) Uani 1 1 d .
H13 H 0.3568 1.1094 -0.0588 0.028 Uiso 1 1 calc R
C14 C 0.3654(3) 0.8788(7) -0.00870(14) 0.0195(10) Uani 1 1 d .
H14 H 0.4309 0.8246 -0.0096 0.023 Uiso 1 1 calc R
C15 C 0.2933(4) 0.8108(7) 0.02058(14) 0.0185(10) Uani 1 1 d .
C16 C 0.1868(4) 0.4917(8) 0.07223(17) 0.0280(12) Uani 1 1 d .
H16A H 0.1656 0.4129 0.0449 0.042 Uiso 1 1 calc R
H16B H 0.1366 0.5957 0.0763 0.042 Uiso 1 1 calc R
H16C H 0.1933 0.4029 0.0988 0.042 Uiso 1 1 calc R
C17 C 0.4052(4) 0.4289(8) 0.04905(17) 0.0280(12) Uani 1 1 d .
H17A H 0.3784 0.3598 0.0212 0.042 Uiso 1 1 calc R
H17B H 0.4192 0.3304 0.0735 0.042 Uiso 1 1 calc R
H17C H 0.4674 0.4989 0.0437 0.042 Uiso 1 1 calc R
C18 C 0.2782(4) 0.9823(8) 0.14380(17) 0.0273(11) Uani 1 1 d .
H18A H 0.3025 1.0560 0.1714 0.041 Uiso 1 1 calc R
H18B H 0.2126 0.9227 0.1476 0.041 Uiso 1 1 calc R
H18C H 0.2718 1.0748 0.1179 0.041 Uiso 1 1 calc R
C19 C 0.4970(4) 0.8882(8) 0.12989(17) 0.0272(11) Uani 1 1 d .
H19A H 0.4937 0.9889 0.1056 0.041 Uiso 1 1 calc R
H19B H 0.5440 0.7816 0.1233 0.041 Uiso 1 1 calc R
H19C H 0.5200 0.9520 0.1590 0.041 Uiso 1 1 calc R
C20 C 0.3738(4) 0.5834(8) 0.18007(15) 0.0212(10) Uani 1 1 d .
C21 C 0.4557(4) 0.4518(8) 0.18852(15) 0.0243(11) Uani 1 1 d .
H21 H 0.5106 0.4605 0.1705 0.029 Uiso 1 1 calc R
C22 C 0.4574(4) 0.3092(8) 0.22294(16) 0.0258(11) Uani 1 1 d .
H22 H 0.5137 0.2227 0.2286 0.031 Uiso 1 1 calc R
C23 C 0.3774(4) 0.2927(8) 0.24889(16) 0.0321(13) Uani 1 1 d .
H23 H 0.3785 0.1956 0.2725 0.038 Uiso 1 1 calc R
C24 C 0.2955(4) 0.4192(8) 0.24017(17) 0.0299(12) Uani 1 1 d .
H24 H 0.2399 0.4077 0.2577 0.036 Uiso 1 1 calc R
C25 C 0.2941(4) 0.5599(8) 0.20658(16) 0.0276(12) Uani 1 1 d .
H25 H 0.2370 0.6447 0.2011 0.033 Uiso 1 1 calc R

loop_
_atom_site_aniso_label
_atom_site_aniso_U_11
_atom_site_aniso_U_22
_atom_site_aniso_U_33
_atom_site_aniso_U_23
_atom_site_aniso_U_13
_atom_site_aniso_U_12
Fe1 0.0171(3) 0.0158(4) 0.0160(3) -0.0009(2) 0.0025(2) 0.0004(3)
Si1 0.0173(6) 0.0187(7) 0.0180(6) 0.0010(5) 0.0021(5) 0.0012(5)
Si2 0.0190(7) 0.0210(7) 0.0177(6) -0.0002(5) 0.0020(5) 0.0021(6)
Si3 0.0208(7) 0.0229(8) 0.0158(6) -0.0005(5) 0.0027(5) 0.0026(6)
O1 0.027(2) 0.041(2) 0.032(2) -0.0147(16) 0.0043(16) 0.0068(18)
O2 0.026(2) 0.022(2) 0.039(2) 0.0032(15) 0.0006(15) -0.0054(17)
C1 0.016(2) 0.026(3) 0.029(3) -0.003(2) -0.0011(19) -0.002(2)
C2 0.020(2) 0.020(3) 0.022(2) 0.0010(18) 0.0027(18) 0.005(2)
C3 0.021(2) 0.023(3) 0.017(2) 0.0038(18) -0.0022(17) 0.000(2)
C4 0.021(3) 0.028(3) 0.027(3) 0.000(2) 0.0011(19) -0.001(2)
C5 0.028(3) 0.027(3) 0.039(3) -0.001(2) -0.009(2) 0.000(2)
C6 0.044(4) 0.025(3) 0.027(3) -0.004(2) -0.008(2) 0.006(3)
C7 0.040(3) 0.027(3) 0.020(3) 0.000(2) 0.006(2) 0.001(3)
C8 0.028(3) 0.027(3) 0.022(3) 0.0044(19) 0.0030(19) -0.002(2)
C9 0.023(3) 0.024(3) 0.037(3) 0.000(2) 0.003(2) 0.005(2)
C10 0.032(3) 0.024(3) 0.022(3) 0.003(2) 0.001(2) -0.001(2)
C11 0.018(2) 0.025(3) 0.018(2) -0.0038(18) 0.0026(18) 0.003(2)
C12 0.034(3) 0.016(3) 0.019(2) -0.0040(18) -0.002(2) 0.005(2)
C13 0.031(3) 0.019(3) 0.019(2) -0.0039(18) 0.0002(19) -0.006(2)
C14 0.017(2) 0.023(3) 0.018(2) -0.0051(18) 0.0025(17) -0.005(2)
C15 0.025(2) 0.017(3) 0.013(2) -0.0017(17) 0.0046(17) -0.001(2)
C16 0.034(3) 0.025(3) 0.026(3) 0.007(2) 0.004(2) 0.000(2)
C17 0.031(3) 0.023(3) 0.030(3) -0.005(2) 0.002(2) 0.003(2)
C18 0.027(3) 0.027(3) 0.028(3) -0.003(2) 0.005(2) 0.005(2)
C19 0.025(3) 0.028(3) 0.029(3) 0.001(2) 0.005(2) -0.001(2)
C20 0.022(3) 0.025(3) 0.016(2) -0.0012(18) 0.0011(18) -0.004(2)
C21 0.027(3) 0.026(3) 0.020(2) -0.0042(19) 0.0012(19) 0.000(2)
C22 0.032(3) 0.019(3) 0.026(3) 0.000(2) -0.001(2) 0.005(2)
C23 0.049(4) 0.030(3) 0.016(2) 0.004(2) 0.001(2) -0.007(3)
C24 0.031(3) 0.033(3) 0.027(3) -0.004(2) 0.010(2) -0.004(3)
C25 0.032(3) 0.029(3) 0.023(3) 0.002(2) 0.007(2) 0.006(2)

loop_
_atom_type_symbol
_atom_type_description
_atom_type_scat_dispersion_real
_atom_type_scat_dispersion_imag
_atom_type_scat_source
C C 0.0033 0.0016 'International Tables Vol C Tables 4.2.6.8 and 6.1.1.4'
H H 0.0000 0.0000 'International Tables Vol C Tables 4.2.6.8 and 6.1.1.4'
O O 0.0106 0.0060 'International Tables Vol C Tables 4.2.6.8 and 6.1.1.4'
Si Si 0.0817 0.0704 'International Tables Vol C Tables 4.2.6.8 and 6.1.1.4'
Fe Fe 0.3463 0.8444 'International Tables Vol C Tables 4.2.6.8 and 6.1.1.4'

loop_
_geom_angle_atom_site_label_1
_geom_angle_atom_site_label_2
_geom_angle_atom_site_label_3
_geom_angle
C1 Fe1 C2 95.3(2)
C1 Fe1 C13 102.9(2)
C2 Fe1 C13 161.8(2)
C1 Fe1 C12 139.1(2)
C2 Fe1 C12 123.4(2)
C13 Fe1 C12 39.32(19)
C1 Fe1 C11 159.0(2)
C2 Fe1 C11 96.5(2)
C13 Fe1 C11 66.04(19)
C12 Fe1 C11 39.61(18)
C1 Fe1 C14 94.5(2)
C2 Fe1 C14 139.0(2)
C13 Fe1 C14 39.67(19)
C12 Fe1 C14 65.99(19)
C11 Fe1 C14 65.41(17)
C1 Fe1 C15 120.4(2)
C2 Fe1 C15 103.09(19)
C13 Fe1 C15 67.11(18)
C12 Fe1 C15 67.09(18)
C11 Fe1 C15 39.57(18)
C14 Fe1 C15 39.45(16)
C1 Fe1 Si1 86.48(17)
C2 Fe1 Si1 83.77(16)
C13 Fe1 Si1 97.81(14)
C12 Fe1 Si1 85.31(14)
C11 Fe1 Si1 112.02(14)
C14 Fe1 Si1 136.60(14)
C15 Fe1 Si1 150.80(13)
C10 Si1 C9 107.3(2)
C10 Si1 C3 106.2(2)
C9 Si1 C3 105.9(2)
C10 Si1 Fe1 111.29(17)
C9 Si1 Fe1 111.52(17)
C3 Si1 Fe1 114.15(16)
C17 Si2 C15 108.8(2)
C17 Si2 C16 111.6(2)
C15 Si2 C16 108.7(2)
C17 Si2 Si3 111.04(17)
C15 Si2 Si3 106.93(16)
C16 Si2 Si3 109.63(17)
C19 Si3 C18 109.8(2)
C19 Si3 C20 110.4(2)
C18 Si3 C20 110.2(2)
C19 Si3 Si2 111.43(17)
C18 Si3 Si2 108.15(17)
C20 Si3 Si2 106.75(16)
O1 C1 Fe1 177.6(4)
O2 C2 Fe1 178.0(4)
C8 C3 C4 115.8(4)
C8 C3 Si1 121.9(4)
C4 C3 Si1 122.3(4)
C5 C4 C3 122.4(5)
C5 C4 H4 118.8
C3 C4 H4 118.8
C6 C5 C4 120.0(5)
C6 C5 H5 120.0
C4 C5 H5 120.0
C7 C6 C5 119.2(5)
C7 C6 H6 120.4
C5 C6 H6 120.4
C6 C7 C8 120.1(5)
C6 C7 H7 120.0
C8 C7 H7 120.0
C3 C8 C7 122.6(5)
C3 C8 H8 118.7
C7 C8 H8 118.7
Si1 C9 H9A 109.5
Si1 C9 H9B 109.5
H9A C9 H9B 109.5
Si1 C9 H9C 109.5
H9A C9 H9C 109.5
H9B C9 H9C 109.5
Si1 C10 H10A 109.5
Si1 C10 H10B 109.5
H10A C10 H10B 109.5
Si1 C10 H10C 109.5
H10A C10 H10C 109.5
H10B C10 H10C 109.5
C12 C11 C15 109.9(4)
C12 C11 Fe1 70.1(3)
C15 C11 Fe1 71.3(3)
C12 C11 H11 125.1
C15 C11 H11 125.1
Fe1 C11 H11 125.1
C13 C12 C11 107.4(4)
C13 C12 Fe1 69.9(3)
C11 C12 Fe1 70.2(3)
C13 C12 H12 126.3
C11 C12 H12 126.3
Fe1 C12 H12 125.2
C12 C13 C14 107.8(4)
C12 C13 Fe1 70.8(3)
C14 C13 Fe1 70.7(3)
C12 C13 H13 126.1
C14 C13 H13 126.1
Fe1 C13 H13 124.1
C13 C14 C15 109.8(4)
C13 C14 Fe1 69.6(3)
C15 C14 Fe1 71.3(3)
C13 C14 H14 125.1
C15 C14 H14 125.1
Fe1 C14 H14 125.5
C14 C15 C11 105.1(4)
C14 C15 Si2 127.1(4)
C11 C15 Si2 127.6(3)
C14 C15 Fe1 69.2(2)
C11 C15 Fe1 69.1(2)
Si2 C15 Fe1 129.6(2)
Si2 C16 H16A 109.5
Si2 C16 H16B 109.5
H16A C16 H16B 109.5
Si2 C16 H16C 109.5
H16A C16 H16C 109.5
H16B C16 H16C 109.5
Si2 C17 H17A 109.5
Si2 C17 H17B 109.5
H17A C17 H17B 109.5
Si2 C17 H17C 109.5
H17A C17 H17C 109.5
H17B C17 H17C 109.5
Si3 C18 H18A 109.5
Si3 C18 H18B 109.5
H18A C18 H18B 109.5
Si3 C18 H18C 109.5
H18A C18 H18C 109.5
H18B C18 H18C 109.5
Si3 C19 H19A 109.5
Si3 C19 H19B 109.5
H19A C19 H19B 109.5
Si3 C19 H19C 109.5
H19A C19 H19C 109.5
H19B C19 H19C 109.5
C25 C20 C21 117.2(4)
C25 C20 Si3 121.4(4)
C21 C20 Si3 121.4(3)
C22 C21 C20 120.7(5)
C22 C21 H21 119.6
C20 C21 H21 119.6
C23 C22 C21 120.2(5)
C23 C22 H22 119.9
C21 C22 H22 119.9
C22 C23 C24 119.4(5)
C22 C23 H23 120.3
C24 C23 H23 120.3
C25 C24 C23 120.4(5)
C25 C24 H24 119.8
C23 C24 H24 119.8
C24 C25 C20 122.1(5)
C24 C25 H25 119.0
C20 C25 H25 119.0

loop_
_geom_bond_atom_site_label_1
_geom_bond_atom_site_label_2
_geom_bond_distance
Fe1 C1 1.745(5)
Fe1 C2 1.757(5)
Fe1 C13 2.092(5)
Fe1 C12 2.103(5)
Fe1 C11 2.104(4)
Fe1 C14 2.106(5)
Fe1 C15 2.134(4)
Fe1 Si1 2.3401(16)
Si1 C10 1.862(5)
Si1 C9 1.875(5)
Si1 C3 1.886(5)
Si2 C17 1.855(5)
Si2 C15 1.866(5)
Si2 C16 1.885(5)
Si2 Si3 2.341(2)
Si3 C19 1.864(5)
Si3 C18 1.876(5)
Si3 C20 1.890(5)
O1 C1 1.157(6)
O2 C2 1.141(6)
C3 C8 1.390(6)
C3 C4 1.397(7)
C4 C5 1.391(7)
C4 H4 0.9500
C5 C6 1.386(8)
C5 H5 0.9500
C6 C7 1.374(8)
C6 H6 0.9500
C7 C8 1.396(7)
C7 H7 0.9500
C8 H8 0.9500
C9 H9A 0.9800
C9 H9B 0.9800
C9 H9C 0.9800
C10 H10A 0.9800
C10 H10B 0.9800
C10 H10C 0.9800
C11 C12 1.426(7)
C11 C15 1.435(7)
C11 H11 0.9500
C12 C13 1.411(7)
C12 H12 0.9500
C13 C14 1.424(7)
C13 H13 0.9500
C14 C15 1.431(6)
C14 H14 0.9500
C16 H16A 0.9800
C16 H16B 0.9800
C16 H16C 0.9800
C17 H17A 0.9800
C17 H17B 0.9800
C17 H17C 0.9800
C18 H18A 0.9800
C18 H18B 0.9800
C18 H18C 0.9800
C19 H19A 0.9800
C19 H19B 0.9800
C19 H19C 0.9800
C20 C25 1.392(6)
C20 C21 1.406(7)
C21 C22 1.389(7)
C21 H21 0.9500
C22 C23 1.381(7)
C22 H22 0.9500
C23 C24 1.385(8)
C23 H23 0.9500
C24 C25 1.363(7)
C24 H24 0.9500
C25 H25 0.9500

loop_
_geom_torsion_atom_site_label_1
_geom_torsion_atom_site_label_2
_geom_torsion_atom_site_label_3
_geom_torsion_atom_site_label_4
_geom_torsion
C1 Fe1 Si1 C10 -81.9(2)
C2 Fe1 Si1 C10 -177.6(2)
C13 Fe1 Si1 C10 20.6(2)
C12 Fe1 Si1 C10 58.0(2)
C11 Fe1 Si1 C10 87.9(2)
C14 Fe1 Si1 C10 10.9(3)
C15 Fe1 Si1 C10 76.6(3)
C1 Fe1 Si1 C9 158.2(2)
C2 Fe1 Si1 C9 62.5(2)
C13 Fe1 Si1 C9 -99.3(2)
C12 Fe1 Si1 C9 -61.9(2)
C11 Fe1 Si1 C9 -32.0(2)
C14 Fe1 Si1 C9 -109.0(3)
C15 Fe1 Si1 C9 -43.2(3)
C1 Fe1 Si1 C3 38.3(2)
C2 Fe1 Si1 C3 -57.4(2)
C13 Fe1 Si1 C3 140.8(2)
C12 Fe1 Si1 C3 178.2(2)
C11 Fe1 Si1 C3 -151.9(2)
C14 Fe1 Si1 C3 131.1(2)
C15 Fe1 Si1 C3 -163.2(3)
C17 Si2 Si3 C19 52.6(3)
C15 Si2 Si3 C19 -65.9(2)
C16 Si2 Si3 C19 176.5(2)
C17 Si2 Si3 C18 173.4(2)
C15 Si2 Si3 C18 54.9(2)
C16 Si2 Si3 C18 -62.8(3)
C17 Si2 Si3 C20 -68.0(2)
C15 Si2 Si3 C20 173.5(2)
C16 Si2 Si3 C20 55.8(2)
C2 Fe1 C1 O1 -124(12)
C13 Fe1 C1 O1 55(12)
C12 Fe1 C1 O1 74(12)
C11 Fe1 C1 O1 0(12)
C14 Fe1 C1 O1 16(12)
C15 Fe1 C1 O1 -16(12)
Si1 Fe1 C1 O1 152(12)
C1 Fe1 C2 O2 -149(12)
C13 Fe1 C2 O2 33(12)
C12 Fe1 C2 O2 17(12)
C11 Fe1 C2 O2 48(12)
C14 Fe1 C2 O2 108(12)
C15 Fe1 C2 O2 88(12)
Si1 Fe1 C2 O2 -63(12)
C10 Si1 C3 C8 33.1(5)
C9 Si1 C3 C8 147.0(4)
Fe1 Si1 C3 C8 -89.9(4)
C10 Si1 C3 C4 -144.6(4)
C9 Si1 C3 C4 -30.6(5)
Fe1 Si1 C3 C4 92.4(4)
C8 C3 C4 C5 -1.4(8)
Si1 C3 C4 C5 176.4(4)
C3 C4 C5 C6 0.3(8)
C4 C5 C6 C7 1.3(8)
C5 C6 C7 C8 -1.8(8)
C4 C3 C8 C7 0.8(7)
Si1 C3 C8 C7 -177.0(4)
C6 C7 C8 C3 0.7(8)
C1 Fe1 C11 C12 99.2(6)
C2 Fe1 C11 C12 -137.1(3)
C13 Fe1 C11 C12 37.7(3)
C14 Fe1 C11 C12 81.4(3)
C15 Fe1 C11 C12 120.2(4)
Si1 Fe1 C11 C12 -51.2(3)
C1 Fe1 C11 C15 -21.0(7)
C2 Fe1 C11 C15 102.7(3)
C13 Fe1 C11 C15 -82.5(3)
C12 Fe1 C11 C15 -120.2(4)
C14 Fe1 C11 C15 -38.8(3)
Si1 Fe1 C11 C15 -171.4(2)
C15 C11 C12 C13 0.2(5)
Fe1 C11 C12 C13 -60.3(3)
C15 C11 C12 Fe1 60.5(3)
C1 Fe1 C12 C13 -29.3(4)
C2 Fe1 C12 C13 172.2(3)
C11 Fe1 C12 C13 118.0(4)
C14 Fe1 C12 C13 38.2(3)
C15 Fe1 C12 C13 81.4(3)
Si1 Fe1 C12 C13 -108.4(3)
C1 Fe1 C12 C11 -147.3(3)
C2 Fe1 C12 C11 54.2(4)
C13 Fe1 C12 C11 -118.0(4)
C14 Fe1 C12 C11 -79.9(3)
C15 Fe1 C12 C11 -36.7(3)
Si1 Fe1 C12 C11 133.6(3)
C11 C12 C13 C14 -0.8(5)
Fe1 C12 C13 C14 -61.3(3)
C11 C12 C13 Fe1 60.5(3)
C1 Fe1 C13 C12 160.8(3)
C2 Fe1 C13 C12 -21.2(8)
C11 Fe1 C13 C12 -38.0(3)
C14 Fe1 C13 C12 -117.8(4)
C15 Fe1 C13 C12 -81.3(3)
Si1 Fe1 C13 C12 72.7(3)
C1 Fe1 C13 C14 -81.4(3)
C2 Fe1 C13 C14 96.6(7)
C12 Fe1 C13 C14 117.8(4)
C11 Fe1 C13 C14 79.8(3)
C15 Fe1 C13 C14 36.5(3)
Si1 Fe1 C13 C14 -169.5(2)
C12 C13 C14 C15 1.1(5)
Fe1 C13 C14 C15 -60.2(3)
C12 C13 C14 Fe1 61.3(3)
C1 Fe1 C14 C13 104.8(3)
C2 Fe1 C14 C13 -151.9(3)
C12 Fe1 C14 C13 -37.9(3)
C11 Fe1 C14 C13 -81.5(3)
C15 Fe1 C14 C13 -120.4(4)
Si1 Fe1 C14 C13 15.2(4)
C1 Fe1 C14 C15 -134.8(3)
C2 Fe1 C14 C15 -31.4(4)
C13 Fe1 C14 C15 120.4(4)
C12 Fe1 C14 C15 82.6(3)
C11 Fe1 C14 C15 38.9(3)
Si1 Fe1 C14 C15 135.6(2)
C13 C14 C15 C11 -1.0(5)
Fe1 C14 C15 C11 -60.2(3)
C13 C14 C15 Si2 -176.2(3)
Fe1 C14 C15 Si2 124.6(4)
C13 C14 C15 Fe1 59.2(3)
C12 C11 C15 C14 0.5(5)
Fe1 C11 C15 C14 60.3(3)
C12 C11 C15 Si2 175.6(3)
Fe1 C11 C15 Si2 -124.6(4)
C12 C11 C15 Fe1 -59.8(3)
C17 Si2 C15 C14 -29.5(5)
C16 Si2 C15 C14 -151.3(4)
Si3 Si2 C15 C14 90.4(4)
C17 Si2 C15 C11 156.3(4)
C16 Si2 C15 C11 34.6(5)
Si3 Si2 C15 C11 -83.7(4)
C17 Si2 C15 Fe1 63.3(4)
C16 Si2 C15 Fe1 -58.5(4)
Si3 Si2 C15 Fe1 -176.8(2)
C1 Fe1 C15 C14 55.2(4)
C2 Fe1 C15 C14 159.4(3)
C13 Fe1 C15 C14 -36.7(3)
C12 Fe1 C15 C14 -79.5(3)
C11 Fe1 C15 C14 -116.3(4)
Si1 Fe1 C15 C14 -99.8(3)
C1 Fe1 C15 C11 171.4(3)
C2 Fe1 C15 C11 -84.3(3)
C13 Fe1 C15 C11 79.6(3)
C12 Fe1 C15 C11 36.7(3)
C14 Fe1 C15 C11 116.3(4)
Si1 Fe1 C15 C11 16.5(4)
C1 Fe1 C15 Si2 -66.4(4)
C2 Fe1 C15 Si2 37.8(4)
C13 Fe1 C15 Si2 -158.3(4)
C12 Fe1 C15 Si2 158.9(4)
C11 Fe1 C15 Si2 122.1(4)
C14 Fe1 C15 Si2 -121.6(5)
Si1 Fe1 C15 Si2 138.6(2)
C19 Si3 C20 C25 143.8(4)
C18 Si3 C20 C25 22.4(5)
Si2 Si3 C20 C25 -94.9(4)
C19 Si3 C20 C21 -38.4(5)
C18 Si3 C20 C21 -159.9(4)
Si2 Si3 C20 C21 82.9(4)
C25 C20 C21 C22 -1.9(7)
Si3 C20 C21 C22 -179.8(4)
C20 C21 C22 C23 1.1(8)
C21 C22 C23 C24 0.2(8)
C22 C23 C24 C25 -0.6(8)
C23 C24 C25 C20 -0.3(8)
C21 C20 C25 C24 1.5(8)
Si3 C20 C25 C24 179.4(4)
